data_4347790
loop_
_publ_author_name
'Wang, Mei'
'Weyherm\"uller, Thomas'
'Bill, Eckhard'
'Ye, Shengfa'
'Wieghardt, Karl'

_publ_section_title
;
 Structural and Spectroscopic Characterization of Rhenium Complexes
 Containing Neutral, Monoanionic, and Dianionic Ligands of
 2,2'-Bipyridines and 2,2':6,2&#x2033;-Terpyridines: An Experimental and
 Density Functional Theory (DFT)-Computational Study.
;
_journal_issue 10
_journal_name_full 'Inorganic chemistry'
_journal_page_first 5019
_journal_page_last 5036
_journal_paper_doi 10.1021/acs.inorgchem.6b00609
_journal_volume 55
_journal_year 2016
_chemical_compound_source 'thf, diethylether'
_chemical_formula_moiety 'C32 H39 Cl3 N2 P Re, C4 H10 O'
_chemical_formula_sum 'C36 H49 Cl3 N2 O P Re'
_chemical_formula_weight 849.29
_space_group_crystal_system orthorhombic
_space_group_IT_number 33
_space_group_name_Hall 'P 2c -2n'
_space_group_name_H-M_alt 'P n a 21'
_atom_sites_solution_hydrogens geom
_atom_sites_solution_primary direct
_atom_sites_solution_secondary difmap
_audit_block_code WGT-WM-088-01
_audit_creation_date 2014-11-10
_audit_creation_method SHELXL-2013
_cell_angle_alpha 90
_cell_angle_beta 90
_cell_angle_gamma 90
_cell_formula_units_Z 4
_cell_length_a 12.9789(14)
_cell_length_b 15.359(2)
_cell_length_c 18.263(2)
_cell_measurement_reflns_used 9905
_cell_measurement_temperature 100(2)
_cell_measurement_theta_max 29.0963
_cell_measurement_theta_min 3.0330
_cell_volume 3640.6(7)
_computing_cell_refinement 'SAINT software (Bruker AXS, 2004)'
_computing_data_collection 'APEX2 (Bruker AXS, 2005-2013)'
_computing_data_reduction 'SAINT software (Bruker AXS, 2004)'
_computing_structure_refinement 'SHELXL (G. M. Sheldrick, 2013)'
_computing_structure_solution 'SHELXS (G. M. Sheldrick, 2013)'
_diffrn_ambient_temperature 100(2)
_diffrn_detector_area_resol_mean 66.67
_diffrn_measured_fraction_theta_full 0.998
_diffrn_measured_fraction_theta_max 0.994
_diffrn_measurement_device_type 'Bruker-AXS Kappa Mach3 APEX-II'
_diffrn_measurement_method 'CCD \f- and \w-scans'
_diffrn_radiation_monochromator 'Incoatec Helios mirrors'
_diffrn_radiation_type MoK\a
_diffrn_radiation_wavelength 0.71073
_diffrn_reflns_av_R_equivalents 0.1023
_diffrn_reflns_av_unetI/netI 0.0534
_diffrn_reflns_Laue_measured_fraction_full 0.998
_diffrn_reflns_Laue_measured_fraction_max 0.994
_diffrn_reflns_limit_h_max 18
_diffrn_reflns_limit_h_min -18
_diffrn_reflns_limit_k_max 21
_diffrn_reflns_limit_k_min -21
_diffrn_reflns_limit_l_max 26
_diffrn_reflns_limit_l_min -26
_diffrn_reflns_number 100886
_diffrn_reflns_point_group_measured_fraction_full 0.999
_diffrn_reflns_point_group_measured_fraction_max 0.994
_diffrn_reflns_theta_full 25.242
_diffrn_reflns_theta_max 30.718
_diffrn_reflns_theta_min 3.033
_diffrn_source 1\mS
_exptl_absorpt_coefficient_mu 3.632
_exptl_absorpt_correction_T_max 0.93824
_exptl_absorpt_correction_T_min 0.75873
_exptl_absorpt_correction_type gaussian
_exptl_absorpt_process_details 'SADABS (Bruker AXS, 2012)'
_exptl_crystal_colour red
_exptl_crystal_density_diffrn 1.550
_exptl_crystal_description plate
_exptl_crystal_F_000 1712
_exptl_crystal_size_max 0.07
_exptl_crystal_size_mid 0.05
_exptl_crystal_size_min 0.02
_refine_diff_density_max 4.582
_refine_diff_density_min -1.337
_refine_diff_density_rms 0.152
_refine_ls_abs_structure_details
;
 Refined as an inversion twin.
;
_refine_ls_abs_structure_Flack 0.312(14)
_refine_ls_extinction_method none
_refine_ls_goodness_of_fit_ref 1.020
_refine_ls_hydrogen_treatment constr
_refine_ls_matrix_type full
_refine_ls_number_parameters 414
_refine_ls_number_reflns 11239
_refine_ls_number_restraints 8
_refine_ls_restrained_S_all 1.019
_refine_ls_R_factor_all 0.0601
_refine_ls_R_factor_gt 0.0365
_refine_ls_shift/su_max 0.003
_refine_ls_shift/su_mean 0.000
_refine_ls_structure_factor_coef Fsqd
_refine_ls_weighting_details
;
 w=1/[\s^2^(Fo^2^)+(0.0372P)^2^+5.4818P]
 where P=(Fo^2^+2Fc^2^)/3
;
_refine_ls_weighting_scheme calc
_refine_ls_wR_factor_gt 0.0734
_refine_ls_wR_factor_ref 0.0827
_reflns_Friedel_coverage 0.945
_reflns_Friedel_fraction_full 0.999
_reflns_Friedel_fraction_max 0.995
_reflns_number_gt 8739
_reflns_number_total 11239
_reflns_threshold_expression 'I > 2\s(I)'
_cod_data_source_file ic6b00609_si_002.cif
_cod_data_source_block 1
_cod_database_code 4347790
_shelx_space_group_comment
;
The symmetry employed for this shelxl refinement is uniquely defined
by the following loop, which should always be used as a source of
symmetry information in preference to the above space-group names.
They are only intended as comments.
;
_shelx_estimated_absorpt_t_min 0.785
_shelx_estimated_absorpt_t_max 0.931

loop_
_space_group_symop_operation_xyz
'x, y, z'
'-x, -y, z+1/2'
'x+1/2, -y+1/2, z'
'-x+1/2, y+1/2, z+1/2'

loop_
_atom_site_label
_atom_site_type_symbol
_atom_site_fract_x
_atom_site_fract_y
_atom_site_fract_z
_atom_site_U_iso_or_equiv
_atom_site_adp_type
_atom_site_occupancy
_atom_site_site_symmetry_order
_atom_site_calc_flag
_atom_site_refinement_flags_posn
_atom_site_refinement_flags_adp
_atom_site_refinement_flags_occupancy
_atom_site_disorder_assembly
_atom_site_disorder_group
Re Re 1.04787(2) 0.15733(2) 0.00157(8) 0.01125(6) Uani 1 1 d . . . . .
Cl1 Cl 1.13460(12) 0.29597(10) -0.0035(2) 0.0162(4) Uani 1 1 d . . . . .
Cl2 Cl 1.1540(3) 0.1085(2) -0.09652(15) 0.0153(7) Uani 1 1 d . . . . .
Cl3 Cl 1.1589(3) 0.1045(2) 0.09507(15) 0.0171(7) Uani 1 1 d . . . . .
N1 N 0.9364(8) 0.2100(8) -0.0647(6) 0.011(2) Uani 1 1 d . . . . .
C2 C 0.8691(12) 0.2612(10) -0.0322(8) 0.020(3) Uani 1 1 d . . . . .
H2 H 0.8202 0.2951 -0.0584 0.024 Uiso 1 1 calc R U . . .
C3 C 0.8760(12) 0.2615(10) 0.0440(7) 0.018(3) Uani 1 1 d . . . . .
H3 H 0.8286 0.2937 0.0729 0.021 Uiso 1 1 calc R U . . .
N4 N 0.9502(7) 0.2156(8) 0.0745(6) 0.013(2) Uani 1 1 d . . . . .
C5 C 0.9624(7) 0.2178(8) 0.1560(6) 0.015(2) Uani 1 1 d . . . . .
H5 H 0.9845 0.1584 0.1719 0.018 Uiso 1 1 calc R U . . .
C6 C 0.8647(6) 0.2406(5) 0.1988(4) 0.0188(15) Uani 1 1 d . . . . .
H6A H 0.8433 0.3010 0.1872 0.023 Uiso 1 1 calc R U . . .
H6B H 0.8081 0.2009 0.1844 0.023 Uiso 1 1 calc R U . . .
C7 C 0.8854(8) 0.2321(7) 0.2799(5) 0.026(2) Uani 1 1 d . . . . .
H7A H 0.9046 0.1713 0.2914 0.031 Uiso 1 1 calc R U . . .
H7B H 0.8222 0.2466 0.3076 0.031 Uiso 1 1 calc R U . . .
C8 C 0.9730(7) 0.2936(6) 0.3030(5) 0.0251(18) Uani 1 1 d . . . . .
H8A H 0.9511 0.3546 0.2955 0.030 Uiso 1 1 calc R U . . .
H8B H 0.9875 0.2855 0.3558 0.030 Uiso 1 1 calc R U . . .
C9 C 1.0715(7) 0.2761(6) 0.2589(4) 0.0220(17) Uani 1 1 d . . . . .
H9A H 1.0987 0.2177 0.2713 0.026 Uiso 1 1 calc R U . . .
H9B H 1.1245 0.3198 0.2718 0.026 Uiso 1 1 calc R U . . .
C10 C 1.0489(7) 0.2808(5) 0.1763(4) 0.0163(14) Uani 1 1 d . . . . .
H10A H 1.0285 0.3409 0.1630 0.020 Uiso 1 1 calc R U . . .
H10B H 1.1119 0.2658 0.1484 0.020 Uiso 1 1 calc R U . . .
C11 C 0.9330(8) 0.2054(8) -0.1463(7) 0.017(2) Uani 1 1 d . . . . .
H11 H 0.9720 0.1523 -0.1617 0.021 Uiso 1 1 calc R U . . .
C12 C 0.8241(7) 0.1969(7) -0.1757(5) 0.0270(19) Uani 1 1 d . . . . .
H12A H 0.7830 0.2483 -0.1611 0.032 Uiso 1 1 calc R U . . .
H12B H 0.7911 0.1444 -0.1548 0.032 Uiso 1 1 calc R U . . .
C13 C 0.8271(8) 0.1899(7) -0.2586(5) 0.034(2) Uani 1 1 d . . . . .
H13A H 0.7560 0.1858 -0.2778 0.040 Uiso 1 1 calc R U . . .
H13B H 0.8644 0.1363 -0.2729 0.040 Uiso 1 1 calc R U . . .
C14 C 0.8808(10) 0.2693(7) -0.2924(5) 0.040(3) Uani 1 1 d . . . . .
H14A H 0.8846 0.2620 -0.3462 0.048 Uiso 1 1 calc R U . . .
H14B H 0.8400 0.3223 -0.2820 0.048 Uiso 1 1 calc R U . . .
C15 C 0.9895(11) 0.2803(6) -0.2616(5) 0.041(3) Uani 1 1 d . . . . .
H15A H 1.0203 0.3343 -0.2815 0.050 Uiso 1 1 calc R U . . .
H15B H 1.0328 0.2307 -0.2775 0.050 Uiso 1 1 calc R U . . .
C16 C 0.9892(9) 0.2847(6) -0.1778(5) 0.0269(19) Uani 1 1 d . . . . .
H16A H 1.0609 0.2860 -0.1594 0.032 Uiso 1 1 calc R U . . .
H16B H 0.9543 0.3387 -0.1616 0.032 Uiso 1 1 calc R U . . .
P20 P 0.96838(12) 0.01288(10) 0.0043(3) 0.0145(3) Uani 1 1 d . . . . .
C21 C 0.8822(12) -0.0096(8) -0.0725(8) 0.022(3) Uani 1 1 d . . . . .
C22 C 0.7765(7) -0.0228(6) -0.0653(5) 0.0286(19) Uani 1 1 d . . . . .
H22 H 0.7444 -0.0190 -0.0187 0.034 Uiso 1 1 calc R U . . .
C23 C 0.7184(8) -0.0417(7) -0.1280(6) 0.039(2) Uani 1 1 d . . . . .
H23 H 0.6462 -0.0507 -0.1238 0.046 Uiso 1 1 calc R U . . .
C24 C 0.7649(8) -0.0474(7) -0.1953(6) 0.034(2) Uani 1 1 d . . . . .
H24 H 0.7248 -0.0582 -0.2378 0.041 Uiso 1 1 calc R U . . .
C25 C 0.8687(13) -0.0374(9) -0.2008(8) 0.030(3) Uani 1 1 d . . . . .
H25 H 0.9009 -0.0439 -0.2472 0.036 Uiso 1 1 calc R U . . .
C26 C 0.9278(10) -0.0181(6) -0.1406(6) 0.021(2) Uani 1 1 d . . . . .
H26 H 1.0001 -0.0107 -0.1456 0.025 Uiso 1 1 calc R U . . .
C31 C 0.8936(11) 0.0004(8) 0.0880(7) 0.017(3) Uani 1 1 d . . . . .
C32 C 0.8029(6) 0.0479(5) 0.0983(5) 0.0218(16) Uani 1 1 d . . . . .
H32 H 0.7786 0.0852 0.0607 0.026 Uiso 1 1 calc R U . . .
C33 C 0.7479(7) 0.0406(5) 0.1638(5) 0.0241(17) Uani 1 1 d . . . . .
H33 H 0.6841 0.0702 0.1696 0.029 Uiso 1 1 calc R U . . .
C34 C 0.7864(8) -0.0099(6) 0.2204(5) 0.0262(19) Uani 1 1 d . . . . .
H34 H 0.7490 -0.0149 0.2649 0.031 Uiso 1 1 calc R U . . .
C35 C 0.8791(12) -0.0532(9) 0.2123(7) 0.025(3) Uani 1 1 d . . . . .
H35 H 0.9069 -0.0852 0.2522 0.030 Uiso 1 1 calc R U . . .
C36 C 0.9320(9) -0.0502(7) 0.1460(6) 0.020(2) Uani 1 1 d . . . . .
H36 H 0.9940 -0.0823 0.1399 0.024 Uiso 1 1 calc R U . . .
C41 C 1.0483(5) -0.0856(4) 0.0039(14) 0.0172(13) Uani 1 1 d . . . . .
C42 C 1.1549(5) -0.0836(4) 0.0006(12) 0.0223(12) Uani 1 1 d . . . . .
H42 H 1.1901 -0.0294 0.0000 0.027 Uiso 1 1 calc R U . . .
C43 C 1.2105(6) -0.1613(5) -0.0016(13) 0.0275(18) Uani 1 1 d . . . . .
H43 H 1.2837 -0.1598 -0.0029 0.033 Uiso 1 1 calc R U . . .
C44 C 1.1599(6) -0.2401(4) -0.0020(12) 0.0273(17) Uani 1 1 d . . . . .
H44 H 1.1980 -0.2930 -0.0036 0.033 Uiso 1 1 calc R U . . .
C45 C 1.0533(6) -0.2420(4) 0.0001(15) 0.0277(15) Uani 1 1 d . . . . .
H45 H 1.0183 -0.2963 0.0006 0.033 Uiso 1 1 calc R U . . .
C46 C 0.9973(5) -0.1658(4) 0.0016(12) 0.0231(13) Uani 1 1 d . . . . .
H46 H 0.9242 -0.1677 0.0010 0.028 Uiso 1 1 calc R U . . .
O50 O 1.084(3) 0.470(2) 0.509(2) 0.036(2) Uani 0.165(12) 1 d D . P A 1
C51 C 1.028(4) 0.490(5) 0.576(2) 0.033(3) Uani 0.165(12) 1 d D . P A 1
H51A H 0.9666 0.4521 0.5784 0.040 Uiso 0.165(12) 1 calc R U P A 1
H51B H 1.0027 0.5512 0.5726 0.040 Uiso 0.165(12) 1 calc R U P A 1
C52 C 1.087(8) 0.481(11) 0.645(3) 0.038(4) Uani 0.165(12) 1 d D . P A 1
H52A H 1.0431 0.4953 0.6868 0.057 Uiso 0.165(12) 1 calc R U P A 1
H52B H 1.1468 0.5199 0.6443 0.057 Uiso 0.165(12) 1 calc R U P A 1
H52C H 1.1112 0.4204 0.6498 0.057 Uiso 0.165(12) 1 calc R U P A 1
C53 C 1.018(4) 0.478(5) 0.448(2) 0.026(2) Uani 0.165(12) 1 d D . P A 1
H53A H 0.9862 0.5367 0.4468 0.031 Uiso 0.165(12) 1 calc R U P A 1
H53B H 0.9620 0.4342 0.4508 0.031 Uiso 0.165(12) 1 calc R U P A 1
C54 C 1.082(6) 0.463(5) 0.379(3) 0.027(3) Uani 0.165(12) 1 d D . P A 1
H54A H 1.0386 0.4711 0.3360 0.040 Uiso 0.165(12) 1 calc R U P A 1
H54B H 1.1101 0.4042 0.3799 0.040 Uiso 0.165(12) 1 calc R U P A 1
H54C H 1.1387 0.5056 0.3782 0.040 Uiso 0.165(12) 1 calc R U P A 1
O50' O 1.0285(6) 0.4459(4) 0.5010(10) 0.036(2) Uani 0.835(12) 1 d D . P A 2
C51' C 0.9938(11) 0.4723(9) 0.5733(7) 0.033(3) Uani 0.835(12) 1 d D . P A 2
H51C H 0.9466 0.4271 0.5925 0.040 Uiso 0.835(12) 1 calc R U P A 2
H51D H 0.9536 0.5268 0.5684 0.040 Uiso 0.835(12) 1 calc R U P A 2
C52' C 1.0773(18) 0.487(2) 0.6283(11) 0.038(4) Uani 0.835(12) 1 d D . P A 2
H52D H 1.0467 0.5036 0.6752 0.057 Uiso 0.835(12) 1 calc R U P A 2
H52E H 1.1230 0.5333 0.6111 0.057 Uiso 0.835(12) 1 calc R U P A 2
H52F H 1.1169 0.4330 0.6345 0.057 Uiso 0.835(12) 1 calc R U P A 2
C53' C 1.0741(8) 0.5158(7) 0.4633(6) 0.026(2) Uani 0.835(12) 1 d D . P A 2
H53C H 1.1359 0.5364 0.4900 0.031 Uiso 0.835(12) 1 calc R U P A 2
H53D H 1.0249 0.5648 0.4594 0.031 Uiso 0.835(12) 1 calc R U P A 2
C54' C 1.1042(14) 0.4840(12) 0.3875(8) 0.027(3) Uani 0.835(12) 1 d D . P A 2
H54D H 1.1377 0.5313 0.3605 0.040 Uiso 0.835(12) 1 calc R U P A 2
H54E H 1.0424 0.4652 0.3610 0.040 Uiso 0.835(12) 1 calc R U P A 2
H54F H 1.1520 0.4349 0.3920 0.040 Uiso 0.835(12) 1 calc R U P A 2

loop_
_atom_site_aniso_label
_atom_site_aniso_U_11
_atom_site_aniso_U_22
_atom_site_aniso_U_33
_atom_site_aniso_U_23
_atom_site_aniso_U_13
_atom_site_aniso_U_12
Re 0.01206(9) 0.00854(9) 0.01316(9) -0.0008(3) 0.0002(3) -0.00037(9)
Cl1 0.0167(6) 0.0105(6) 0.0214(11) -0.0004(12) 0.0002(12) -0.0023(5)
Cl2 0.0159(16) 0.0149(16) 0.0152(13) -0.0034(11) 0.0021(11) 0.0015(12)
Cl3 0.0183(17) 0.0136(15) 0.0193(14) -0.0011(11) -0.0019(12) 0.0005(12)
N1 0.012(4) 0.012(5) 0.010(4) 0.000(3) -0.003(3) -0.002(3)
C2 0.010(5) 0.016(6) 0.036(6) -0.006(5) -0.002(4) 0.001(5)
C3 0.022(7) 0.012(6) 0.019(5) -0.004(4) 0.008(4) 0.002(5)
N4 0.012(4) 0.008(4) 0.020(5) -0.004(3) 0.000(3) -0.003(3)
C5 0.013(5) 0.014(5) 0.017(4) 0.000(3) 0.003(4) -0.001(4)
C6 0.017(4) 0.017(4) 0.023(4) -0.001(3) 0.002(3) 0.001(3)
C7 0.037(5) 0.026(5) 0.014(4) -0.002(4) 0.005(4) -0.003(5)
C8 0.033(5) 0.028(5) 0.015(4) -0.007(3) 0.000(3) 0.001(4)
C9 0.022(4) 0.028(5) 0.017(4) 0.000(3) 0.001(3) -0.001(3)
C10 0.017(4) 0.015(3) 0.017(3) -0.003(3) 0.003(3) -0.002(3)
C11 0.023(6) 0.008(4) 0.020(4) -0.002(3) 0.001(4) 0.001(4)
C12 0.026(5) 0.034(5) 0.022(4) -0.008(4) -0.005(3) 0.003(4)
C13 0.045(6) 0.035(5) 0.022(4) -0.004(4) -0.010(4) 0.010(5)
C14 0.075(9) 0.031(6) 0.014(4) 0.005(4) -0.008(5) 0.016(6)
C15 0.090(10) 0.017(5) 0.018(5) 0.007(4) 0.015(5) -0.001(5)
C16 0.039(5) 0.018(4) 0.023(4) 0.001(3) 0.000(4) -0.007(4)
P20 0.0171(7) 0.0103(6) 0.0160(8) -0.0002(17) -0.0025(17) -0.0012(5)
C21 0.029(7) 0.008(5) 0.028(6) -0.003(4) -0.008(5) 0.000(4)
C22 0.028(5) 0.027(5) 0.031(5) -0.005(4) -0.011(4) -0.003(4)
C23 0.030(5) 0.034(5) 0.052(6) -0.013(5) -0.014(5) -0.010(4)
C24 0.037(6) 0.029(5) 0.035(6) -0.009(4) -0.021(5) -0.005(5)
C25 0.049(8) 0.020(5) 0.020(6) -0.005(4) -0.004(5) 0.003(5)
C26 0.030(5) 0.010(5) 0.022(4) 0.000(4) -0.006(4) -0.001(4)
C31 0.014(5) 0.015(5) 0.021(5) 0.003(4) 0.005(4) -0.008(4)
C32 0.022(4) 0.016(4) 0.028(4) 0.004(3) -0.001(3) -0.004(3)
C33 0.019(4) 0.021(4) 0.032(4) -0.002(3) 0.006(3) 0.002(3)
C34 0.033(5) 0.024(5) 0.022(4) 0.001(4) 0.007(4) -0.005(4)
C35 0.031(6) 0.031(7) 0.013(5) 0.009(4) 0.001(4) 0.004(5)
C36 0.020(5) 0.021(5) 0.020(4) 0.000(4) 0.000(3) 0.005(4)
C41 0.024(3) 0.012(2) 0.015(3) -0.003(7) 0.001(7) 0.004(2)
C42 0.029(3) 0.014(3) 0.024(3) -0.001(9) -0.002(10) 0.004(2)
C43 0.030(3) 0.022(3) 0.030(5) -0.011(7) 0.005(8) 0.007(3)
C44 0.043(4) 0.015(3) 0.023(4) -0.003(7) -0.001(8) 0.012(3)
C45 0.046(4) 0.010(3) 0.027(3) -0.006(9) -0.004(9) 0.000(3)
C46 0.029(3) 0.015(3) 0.025(3) -0.012(7) -0.003(11) -0.001(3)
O50 0.046(5) 0.018(3) 0.043(4) 0.005(7) 0.032(7) -0.007(3)
C51 0.033(7) 0.027(7) 0.040(6) -0.006(5) 0.010(5) -0.013(6)
C52 0.046(10) 0.017(7) 0.052(11) 0.008(9) -0.005(8) -0.003(7)
C53 0.025(5) 0.019(5) 0.033(6) -0.004(4) 0.008(4) 0.000(4)
C54 0.028(8) 0.024(8) 0.027(6) -0.008(5) 0.000(5) -0.005(5)
O50' 0.046(5) 0.018(3) 0.043(4) 0.005(7) 0.032(7) -0.007(3)
C51' 0.033(7) 0.027(7) 0.040(6) -0.006(5) 0.010(5) -0.013(6)
C52' 0.046(10) 0.017(7) 0.052(11) 0.008(9) -0.005(8) -0.003(7)
C53' 0.025(5) 0.019(5) 0.033(6) -0.004(4) 0.008(4) 0.000(4)
C54' 0.028(8) 0.024(8) 0.027(6) -0.008(5) 0.000(5) -0.005(5)

loop_
_atom_type_symbol
_atom_type_description
_atom_type_scat_dispersion_real
_atom_type_scat_dispersion_imag
_atom_type_scat_source
C C 0.0033 0.0016 'International Tables Vol C Tables 4.2.6.8 and 6.1.1.4'
H H 0.0000 0.0000 'International Tables Vol C Tables 4.2.6.8 and 6.1.1.4'
N N 0.0061 0.0033 'International Tables Vol C Tables 4.2.6.8 and 6.1.1.4'
O O 0.0106 0.0060 'International Tables Vol C Tables 4.2.6.8 and 6.1.1.4'
P P 0.1023 0.0942 'International Tables Vol C Tables 4.2.6.8 and 6.1.1.4'
Re Re -1.0185 7.2310 'International Tables Vol C Tables 4.2.6.8 and 6.1.1.4'
Cl Cl 0.1484 0.1585 'International Tables Vol C Tables 4.2.6.8 and 6.1.1.4'

loop_
_geom_angle_atom_site_label_1
_geom_angle_atom_site_label_2
_geom_angle_atom_site_label_3
_geom_angle
N4 Re N1 77.0(2)
N4 Re Cl3 93.3(3)
N1 Re Cl3 170.2(3)
N4 Re Cl2 170.6(4)
N1 Re Cl2 95.1(3)
Cl3 Re Cl2 94.72(6)
N4 Re Cl1 85.9(3)
N1 Re Cl1 87.6(3)
Cl3 Re Cl1 92.63(11)
Cl2 Re Cl1 88.82(11)
N4 Re P20 97.0(3)
N1 Re P20 94.1(3)
Cl3 Re P20 86.09(12)
Cl2 Re P20 88.45(13)
Cl1 Re P20 176.89(8)
C2 N1 C11 117.3(11)
C2 N1 Re 115.9(9)
C11 N1 Re 126.3(8)
N1 C2 C3 114.2(17)
N4 C3 C2 117.9(16)
C3 N4 C5 119.1(11)
C3 N4 Re 114.3(9)
C5 N4 Re 126.2(8)
N4 C5 C10 109.4(9)
N4 C5 C6 115.1(8)
C10 C5 C6 109.9(8)
C7 C6 C5 109.4(8)
C6 C7 C8 110.4(7)
C9 C8 C7 111.4(8)
C8 C9 C10 110.4(7)
C5 C10 C9 110.4(7)
N1 C11 C12 112.6(8)
N1 C11 C16 108.9(9)
C12 C11 C16 112.3(10)
C11 C12 C13 109.5(8)
C12 C13 C14 110.9(8)
C15 C14 C13 111.0(8)
C14 C15 C16 111.8(9)
C11 C16 C15 109.9(8)
C31 P20 C21 107.4(4)
C31 P20 C41 102.6(8)
C21 P20 C41 100.8(8)
C31 P20 Re 109.7(4)
C21 P20 Re 114.5(5)
C41 P20 Re 120.6(2)
C26 C21 C22 119.5(12)
C26 C21 P20 116.5(11)
C22 C21 P20 123.9(10)
C21 C22 C23 118.9(10)
C24 C23 C22 120.5(9)
C25 C24 C23 119.7(10)
C24 C25 C26 121.2(13)
C25 C26 C21 120.1(13)
C32 C31 C36 119.0(11)
C32 C31 P20 120.5(9)
C36 C31 P20 120.1(10)
C31 C32 C33 120.3(9)
C34 C33 C32 119.9(8)
C35 C34 C33 120.3(9)
C34 C35 C36 120.4(11)
C35 C36 C31 120.0(11)
C42 C41 C46 119.4(6)
C42 C41 P20 123.2(5)
C46 C41 P20 117.3(5)
C41 C42 C43 120.0(6)
C44 C43 C42 120.3(7)
C43 C44 C45 119.6(6)
C46 C45 C44 120.7(6)
C45 C46 C41 119.9(6)
C53 O50 C51 110(2)
O50 C51 C52 116(2)
O50 C53 C54 108(2)
C53' O50' C51' 111.3(8)
O50' C51' C52' 115.2(12)
O50' C53' C54' 108.0(11)

loop_
_geom_bond_atom_site_label_1
_geom_bond_atom_site_label_2
_geom_bond_distance
Re N4 2.045(11)
Re N1 2.052(11)
Re Cl3 2.377(4)
Re Cl2 2.381(3)
Re Cl1 2.4103(15)
Re P20 2.4473(15)
N1 C2 1.318(18)
N1 C11 1.493(17)
C2 C3 1.394(11)
C3 N4 1.317(18)
N4 C5 1.498(17)
C5 C10 1.527(12)
C5 C6 1.530(13)
C6 C7 1.512(11)
C7 C8 1.536(13)
C8 C9 1.535(12)
C9 C10 1.538(11)
C11 C12 1.517(14)
C11 C16 1.532(14)
C12 C13 1.519(12)
C13 C14 1.534(15)
C14 C15 1.528(18)
C15 C16 1.532(13)
P20 C31 1.821(14)
P20 C21 1.826(15)
P20 C41 1.834(6)
C21 C26 1.383(18)
C21 C22 1.393(17)
C22 C23 1.401(12)
C23 C24 1.373(15)
C24 C25 1.359(19)
C25 C26 1.374(19)
C31 C32 1.397(16)
C31 C36 1.405(17)
C32 C33 1.398(11)
C33 C34 1.386(13)
C34 C35 1.382(17)
C35 C36 1.394(18)
C41 C42 1.385(9)
C41 C46 1.399(8)
C42 C43 1.396(9)
C43 C44 1.377(10)
C44 C45 1.385(11)
C45 C46 1.378(9)
O50 C53 1.410(19)
O50 C51 1.46(2)
C51 C52 1.49(3)
C53 C54 1.52(2)
O50' C53' 1.406(13)
O50' C51' 1.454(19)
C51' C52' 1.49(2)
C53' C54' 1.520(18)
